data_4036503
loop_
_publ_author_name
'Cindro, Nikola'
'Antol, Ivana'
'Mlinari\'c-Majerski, Kata'
'Halasz, Ivan'
'Wan, Peter'
'Basari\'c, Nikola'

_publ_section_title
;
 Reactivity of Cations and Zwitterions Formed in Photochemical and
 Acid-Catalyzed Reactions from m-Hydroxycycloalkyl-Substituted Phenol
 Derivatives.
;
_journal_issue 24
_journal_name_full 'The Journal of organic chemistry'
_journal_page_first 12420
_journal_page_last 12430
_journal_paper_doi 10.1021/acs.joc.5b02297
_journal_volume 80
_journal_year 2015
_chemical_formula_sum 'C12 H10 O2'
_chemical_formula_weight 186.20
_space_group_IT_number 14
_space_group_name_Hall '-P 2yn'
_space_group_name_H-M_alt 'P 1 21/n 1'
_atom_sites_solution_hydrogens geom
_atom_sites_solution_primary direct
_atom_sites_solution_secondary difmap
_audit_creation_method SHELXL-97
_cell_angle_alpha 90.00
_cell_angle_beta 109.371(6)
_cell_angle_gamma 90.00
_cell_formula_units_Z 4
_cell_length_a 12.5612(7)
_cell_length_b 7.0515(3)
_cell_length_c 15.0777(8)
_cell_measurement_temperature 293(2)
_cell_volume 1259.91(12)
_computing_structure_refinement 'SHELXL-97 (Sheldrick, 1997)'
_diffrn_ambient_temperature 293(2)
_diffrn_measured_fraction_theta_full 0.899
_diffrn_measured_fraction_theta_max 0.899
_diffrn_radiation_monochromator graphite
_diffrn_radiation_source 'fine-focus sealed tube'
_diffrn_radiation_type MoK\a
_diffrn_radiation_wavelength 0.71073
_diffrn_reflns_av_R_equivalents 0.1044
_diffrn_reflns_av_sigmaI/netI 0.1972
_diffrn_reflns_limit_h_max 16
_diffrn_reflns_limit_h_min -16
_diffrn_reflns_limit_k_max 9
_diffrn_reflns_limit_k_min -9
_diffrn_reflns_limit_l_max 18
_diffrn_reflns_limit_l_min -18
_diffrn_reflns_number 13117
_diffrn_reflns_theta_full 28.58
_diffrn_reflns_theta_max 28.58
_diffrn_reflns_theta_min 3.87
_exptl_absorpt_coefficient_mu 0.083
_exptl_crystal_density_diffrn 1.227
_exptl_crystal_density_method 'not measured'
_exptl_crystal_F_000 490
_refine_diff_density_max 0.881
_refine_diff_density_min -0.260
_refine_diff_density_rms 0.061
_refine_ls_extinction_method none
_refine_ls_goodness_of_fit_ref 0.738
_refine_ls_hydrogen_treatment mixed
_refine_ls_matrix_type full
_refine_ls_number_parameters 165
_refine_ls_number_reflns 2904
_refine_ls_number_restraints 0
_refine_ls_restrained_S_all 0.738
_refine_ls_R_factor_all 0.2274
_refine_ls_R_factor_gt 0.0825
_refine_ls_shift/su_max 0.000
_refine_ls_shift/su_mean 0.000
_refine_ls_structure_factor_coef Fsqd
_refine_ls_weighting_details 'calc w=1/[\s^2^(Fo^2^)+(0.1307P)^2^+2.2757P] where P=(Fo^2^+2Fc^2^)/3'
_refine_ls_weighting_scheme calc
_refine_ls_wR_factor_gt 0.2152
_refine_ls_wR_factor_ref 0.2643
_reflns_number_gt 914
_reflns_number_total 2904
_reflns_threshold_expression >2sigma(I)
_cod_data_source_file jo5b02297_si_002.cif
_cod_data_source_block exp_2276
_cod_depositor_comments
;

2020-10-10
Z value changed to be consistent with given formula
                 miguel
;
_cod_original_formula_units_Z 5
_cod_original_cell_volume 1259.91(11)
_cod_database_code 4036503

loop_
_symmetry_equiv_pos_as_xyz
'x, y, z'
'-x+1/2, y+1/2, -z+1/2'
'-x, -y, -z'
'x-1/2, -y-1/2, z-1/2'

loop_
_atom_site_label
_atom_site_type_symbol
_atom_site_fract_x
_atom_site_fract_y
_atom_site_fract_z
_atom_site_U_iso_or_equiv
_atom_site_adp_type
_atom_site_occupancy
_atom_site_symmetry_multiplicity
_atom_site_calc_flag
_atom_site_refinement_flags
H2 H -0.0317 0.8404 -0.0711 0.083(17) Uiso 1 1 d .
H1 H 0.0875 0.1015 -0.0534 0.15(3) Uiso 1 1 d .
C001 O 0.1108(2) 0.2082(4) -0.0006(2) 0.0501(9) Uani 1 1 d .
C002 O 0.0111(3) 0.8761(4) -0.1132(2) 0.0574(10) Uani 1 1 d .
C003 C 0.1186(3) 0.5917(6) -0.0538(3) 0.0434(11) Uani 1 1 d .
H003 H 0.0820 0.5768 -0.0098 0.052 Uiso 1 1 calc R
C004 C 0.0910(3) 0.7440(6) -0.1142(3) 0.0415(11) Uani 1 1 d .
C005 C 0.1993(3) 0.4597(6) -0.0568(3) 0.0372(10) Uani 1 1 d .
C006 C 0.1440(4) 0.7688(7) -0.1799(3) 0.0514(12) Uani 1 1 d .
H006 H 0.1238 0.8689 -0.2224 0.062 Uiso 1 1 calc R
C007 C 0.2210(3) 0.2909(6) 0.0100(3) 0.0425(11) Uani 1 1 d .
C008 C 0.2531(4) 0.4889(7) -0.1225(3) 0.0539(13) Uani 1 1 d .
H008 H 0.3075 0.4030 -0.1267 0.065 Uiso 1 1 calc R
C009 C 0.2269(4) 0.6445(8) -0.1822(3) 0.0602(14) Uani 1 1 d .
H009 H 0.2660 0.6646 -0.2240 0.072 Uiso 1 1 calc R
C010 C 0.2975(4) 0.1355(6) -0.0099(4) 0.0578(14) Uani 1 1 d .
H01A H 0.2524 0.0600 -0.0627 0.069 Uiso 1 1 calc R
H01B H 0.3560 0.1971 -0.0284 0.069 Uiso 1 1 calc R
C011 C 0.2690(4) 0.3506(7) 0.1126(3) 0.0516(13) Uani 1 1 d .
H011 H 0.2223 0.4483 0.1277 0.062 Uiso 1 1 calc R
C012 C 0.3531(6) 0.0044(7) 0.0712(4) 0.0787(18) Uani 1 1 d .
H012 H 0.3636 -0.1208 0.0471 0.094 Uiso 1 1 calc R
C013 C 0.4665(4) 0.2539(8) 0.1940(4) 0.0697(16) Uani 1 1 d .
H013 H 0.5405 0.3003 0.2336 0.084 Uiso 1 1 calc R
C014 C 0.3911(5) 0.4165(8) 0.1360(5) 0.088(2) Uani 1 1 d .
H01C H 0.4036 0.5326 0.1725 0.106 Uiso 1 1 calc R
H01D H 0.4084 0.4398 0.0789 0.106 Uiso 1 1 calc R
C015 C 0.2831(6) 0.1679(9) 0.1796(4) 0.0793(18) Uani 1 1 d .
H015 H 0.2239 0.1663 0.2086 0.095 Uiso 1 1 calc R
C016 C 0.2863(5) -0.0137(8) 0.1334(5) 0.085(2) Uani 1 1 d .
H01E H 0.3192 -0.1101 0.1804 0.102 Uiso 1 1 calc R
H01F H 0.2102 -0.0527 0.0974 0.102 Uiso 1 1 calc R
C017 C 0.3925(6) 0.2059(11) 0.2502(5) 0.103(2) Uani 1 1 d .
H01G H 0.4204 0.0951 0.2891 0.123 Uiso 1 1 calc R
H01H H 0.3878 0.3112 0.2902 0.123 Uiso 1 1 calc R
C018 C 0.4765(5) 0.0977(10) 0.1281(4) 0.090(2) Uani 1 1 d .
H01I H 0.5265 -0.0004 0.1641 0.108 Uiso 1 1 calc R
H01J H 0.5093 0.1490 0.0834 0.108 Uiso 1 1 calc R

loop_
_atom_site_aniso_label
_atom_site_aniso_U_11
_atom_site_aniso_U_22
_atom_site_aniso_U_33
_atom_site_aniso_U_23
_atom_site_aniso_U_13
_atom_site_aniso_U_12
C001 0.0433(17) 0.0478(19) 0.063(2) -0.0001(16) 0.0232(16) -0.0066(15)
C002 0.054(2) 0.052(2) 0.075(2) 0.0129(17) 0.0336(18) 0.0087(17)
C003 0.039(2) 0.048(3) 0.046(3) -0.002(2) 0.018(2) -0.011(2)
C004 0.041(2) 0.036(3) 0.047(3) 0.000(2) 0.013(2) -0.002(2)
C005 0.037(2) 0.038(2) 0.037(3) -0.003(2) 0.012(2) -0.0010(19)
C006 0.054(3) 0.051(3) 0.050(3) 0.011(2) 0.019(2) 0.007(3)
C007 0.037(2) 0.042(3) 0.050(3) -0.003(2) 0.017(2) -0.004(2)
C008 0.059(3) 0.060(3) 0.046(3) -0.001(3) 0.023(3) 0.011(2)
C009 0.068(3) 0.071(4) 0.053(3) 0.008(3) 0.036(3) 0.003(3)
C010 0.057(3) 0.042(3) 0.083(4) 0.001(3) 0.034(3) 0.000(2)
C011 0.047(3) 0.055(3) 0.053(3) 0.002(2) 0.018(2) -0.003(2)
C012 0.129(6) 0.039(3) 0.073(4) -0.005(3) 0.040(4) 0.012(3)
C013 0.046(3) 0.090(4) 0.066(4) -0.002(3) 0.008(3) 0.006(3)
C014 0.100(5) 0.064(4) 0.089(5) -0.010(3) 0.016(4) -0.007(4)
C015 0.095(5) 0.098(5) 0.045(3) 0.016(3) 0.025(3) 0.029(4)
C016 0.083(4) 0.058(4) 0.118(5) 0.037(4) 0.037(4) 0.014(3)
C017 0.094(5) 0.102(5) 0.109(6) -0.015(4) 0.029(5) 0.001(4)
C018 0.058(4) 0.132(6) 0.075(4) 0.009(4) 0.019(3) 0.047(4)

loop_
_atom_type_symbol
_atom_type_description
_atom_type_scat_dispersion_real
_atom_type_scat_dispersion_imag
_atom_type_scat_source
C C 0.0033 0.0016 'International Tables Vol C Tables 4.2.6.8 and 6.1.1.4'
H H 0.0000 0.0000 'International Tables Vol C Tables 4.2.6.8 and 6.1.1.4'
O O 0.0106 0.0060 'International Tables Vol C Tables 4.2.6.8 and 6.1.1.4'
N N 0.0061 0.0033 'International Tables Vol C Tables 4.2.6.8 and 6.1.1.4'

loop_
_geom_angle_atom_site_label_1
_geom_angle_atom_site_label_2
_geom_angle_atom_site_label_3
_geom_angle
C004 C003 C005 121.9(4)
C002 C004 C006 116.9(4)
C002 C004 C003 123.1(4)
C006 C004 C003 120.0(4)
C008 C005 C003 117.3(4)
C008 C005 C007 124.4(4)
C003 C005 C007 118.3(4)
C009 C006 C004 119.3(4)
C001 C007 C011 105.3(3)
C001 C007 C005 106.5(3)
C011 C007 C005 112.3(4)
C001 C007 C010 108.8(3)
C011 C007 C010 109.2(4)
C005 C007 C010 114.2(4)
C009 C008 C005 120.9(4)
C006 C009 C008 120.6(5)
C012 C010 C007 115.3(4)
C007 C011 C014 110.4(4)
C007 C011 C015 109.9(4)
C014 C011 C015 101.8(4)
C016 C012 C010 111.4(5)
C016 C012 C018 110.1(5)
C010 C012 C018 106.4(4)
C017 C013 C018 114.2(5)
C017 C013 C014 96.2(5)
C018 C013 C014 109.6(5)
C011 C014 C013 106.4(4)
C017 C015 C016 109.9(6)
C017 C015 C011 101.1(6)
C016 C015 C011 114.5(4)
C012 C016 C015 110.0(5)
C015 C017 C013 103.9(6)
C013 C018 C012 111.4(4)

loop_
_geom_bond_atom_site_label_1
_geom_bond_atom_site_label_2
_geom_bond_distance
C001 C007 1.461(5)
C002 C004 1.374(5)
C003 C004 1.376(6)
C003 C005 1.388(6)
C004 C006 1.376(6)
C005 C008 1.388(6)
C005 C007 1.525(6)
C006 C009 1.370(6)
C007 C011 1.521(6)
C007 C010 1.551(6)
C008 C009 1.387(6)
C010 C012 1.506(7)
C011 C014 1.527(7)
C011 C015 1.611(7)
C012 C016 1.457(8)
C012 C018 1.639(8)
C013 C017 1.490(8)
C013 C018 1.516(8)
C013 C014 1.558(7)
C015 C017 1.457(8)
C015 C016 1.465(8)
